data_7207133
loop_
_publ_author_name
'Constable, Edwin C.'
'Housecroft, Catherine E.'
'Kopecky, Peter'
'Neuburger, Markus'
'Zampese, Jennifer A.'
'Zhang, Guoqi'

_publ_section_title
;
 Coordination polymers with divergent
 4&#x2032;-tert-butyl-4,2&#x2032;:6&#x2032;,4&#x2032;&#x2032;-terpyridine
 linkers: from aryl-aryl to ball-and-socket packing
;
_journal_issue 2
_journal_name_full CrystEngComm
_journal_page_first 446
_journal_paper_doi 10.1039/c1ce06024d
_journal_volume 14
_journal_year 2012
_chemical_formula_moiety 'C19 H19 I2 N3 Zn, C6 H4 Cl2'
_chemical_formula_sum 'C25 H23 Cl2 I2 N3 Zn'
_chemical_formula_weight 755.55
_chemical_name_systematic
;
?
;
_space_group_IT_number 14
_symmetry_cell_setting monoclinic
_symmetry_space_group_name_Hall '-P 2ybc'
_symmetry_space_group_name_H-M 'P 1 21/c 1'
_atom_sites_solution_hydrogens geom
_atom_sites_solution_primary direct
_atom_sites_solution_secondary difmap
_audit_creation_method SHELXL-97
_cell_angle_alpha 90.00
_cell_angle_beta 110.258(6)
_cell_angle_gamma 90.00
_cell_formula_units_Z 4
_cell_length_a 11.5721(9)
_cell_length_b 18.1584(10)
_cell_length_c 13.8460(10)
_cell_measurement_reflns_used 21246
_cell_measurement_temperature 173(2)
_cell_measurement_theta_max 59.00
_cell_measurement_theta_min 4.25
_cell_volume 2729.5(3)
_computing_cell_refinement 'Stoe IPDS'
_computing_data_collection 'Stoe IPDS'
_computing_data_reduction 'Stoe IPDS'
_computing_molecular_graphics 'Bruker SHELXTL'
_computing_publication_material 'Bruker SHELXTL'
_computing_structure_refinement 'SHELXL-97 (Sheldrick, 1997)'
_computing_structure_solution 'SHELXS-97 (Sheldrick, 1990)'
_diffrn_ambient_temperature 173(2)
_diffrn_measured_fraction_theta_full 0.973
_diffrn_measured_fraction_theta_max 0.973
_diffrn_measurement_device_type 'Stoe IPDS'
_diffrn_measurement_method '\w scans'
_diffrn_radiation_monochromator graphite
_diffrn_radiation_source 'fine-focus sealed tube'
_diffrn_radiation_type MoK\a
_diffrn_radiation_wavelength 0.71073
_diffrn_reflns_av_R_equivalents 0.0904
_diffrn_reflns_av_sigmaI/netI 0.0248
_diffrn_reflns_limit_h_max 16
_diffrn_reflns_limit_h_min -16
_diffrn_reflns_limit_k_max 25
_diffrn_reflns_limit_k_min -25
_diffrn_reflns_limit_l_max 19
_diffrn_reflns_limit_l_min -19
_diffrn_reflns_number 134402
_diffrn_reflns_theta_full 30.00
_diffrn_reflns_theta_max 30.00
_diffrn_reflns_theta_min 1.88
_exptl_absorpt_coefficient_mu 3.376
_exptl_absorpt_correction_T_max 0.6314
_exptl_absorpt_correction_T_min 0.3453
_exptl_absorpt_correction_type multi-scan
_exptl_absorpt_process_details '(Blessing 1951)'
_exptl_crystal_colour yellow
_exptl_crystal_density_diffrn 1.839
_exptl_crystal_density_method 'not measured'
_exptl_crystal_description block
_exptl_crystal_F_000 1456
_exptl_crystal_size_max 0.40
_exptl_crystal_size_mid 0.25
_exptl_crystal_size_min 0.15
_refine_diff_density_max 1.320
_refine_diff_density_min -1.636
_refine_diff_density_rms 0.128
_refine_ls_extinction_coef 0.0127(8)
_refine_ls_extinction_expression Fc^*^=kFc[1+0.001xFc^2^\l^3^/sin(2\q)]^-1/4^
_refine_ls_extinction_method SHELXL
_refine_ls_goodness_of_fit_ref 1.268
_refine_ls_hydrogen_treatment constr
_refine_ls_matrix_type full
_refine_ls_number_parameters 302
_refine_ls_number_reflns 7753
_refine_ls_number_restraints 0
_refine_ls_restrained_S_all 1.268
_refine_ls_R_factor_all 0.0375
_refine_ls_R_factor_gt 0.0373
_refine_ls_shift/su_max 0.002
_refine_ls_shift/su_mean 0.000
_refine_ls_structure_factor_coef Fsqd
_refine_ls_weighting_details 'calc w=1/[\s^2^(Fo^2^)+(0.0400P)^2^+4.7361P] where P=(Fo^2^+2Fc^2^)/3'
_refine_ls_weighting_scheme calc
_refine_ls_wR_factor_gt 0.0996
_refine_ls_wR_factor_ref 0.0996
_reflns_number_gt 7720
_reflns_number_total 7753
_reflns_threshold_expression >2sigma(I)
_cod_data_source_file c1ce06024d.txt
_cod_data_source_block gq284
_cod_depositor_comments
;
The following automatic conversions were performed:

'_symmetry_cell_setting' value 'Monoclinic' changed to 'monoclinic'
according to /home/saulius/struct/CIF-dictionaries/cif_core.dic
dictionary named 'cif_core.dic' version 2.4.1 from 2010-06-29.

Automatic conversion script
Id: cif_fix_values 1715 2011-07-08 13:25:40Z adriana 
;
_cod_original_sg_symbol_Hall -P2ybc
_cod_original_sg_symbol_H-M P2(1)/c
_cod_database_code 7207133

loop_
_symmetry_equiv_pos_as_xyz
'x, y, z'
'-x, y+1/2, -z+1/2'
'-x, -y, -z'
'x, -y-1/2, z-1/2'

loop_
_atom_site_label
_atom_site_type_symbol
_atom_site_fract_x
_atom_site_fract_y
_atom_site_fract_z
_atom_site_U_iso_or_equiv
_atom_site_adp_type
_atom_site_occupancy
_atom_site_symmetry_multiplicity
_atom_site_calc_flag
_atom_site_refinement_flags
Zn1 Zn 0.71253(3) 0.174361(17) 0.53838(2) 0.01987(9) Uani 1 1 d .
I1 I 0.934059(16) 0.214075(10) 0.569385(14) 0.02496(8) Uani 1 1 d .
I2 I 0.60583(2) 0.083162(12) 0.395173(15) 0.03347(8) Uani 1 1 d .
N1 N 0.6007(2) 0.26610(14) 0.51208(18) 0.0217(4) Uani 1 1 d .
N2 N 0.3564(2) 0.48537(13) 0.54499(17) 0.0204(4) Uani 1 1 d .
N3 N 0.2870(2) 0.63294(13) 0.82353(17) 0.0213(4) Uani 1 1 d .
C1 C 0.5261(3) 0.28307(17) 0.4170(2) 0.0284(6) Uani 1 1 d .
H1A H 0.5268 0.2527 0.3614 0.034 Uiso 1 1 calc R
C2 C 0.4476(3) 0.34338(18) 0.3964(2) 0.0284(6) Uani 1 1 d .
H2A H 0.3965 0.3538 0.3276 0.034 Uiso 1 1 calc R
C3 C 0.4435(2) 0.38831(14) 0.47572(19) 0.0195(4) Uani 1 1 d .
C4 C 0.5228(3) 0.37105(16) 0.5744(2) 0.0253(5) Uani 1 1 d .
H4A H 0.5244 0.4008 0.6313 0.030 Uiso 1 1 calc R
C5 C 0.5985(3) 0.31081(17) 0.5889(2) 0.0257(5) Uani 1 1 d .
H5A H 0.6522 0.3001 0.6568 0.031 Uiso 1 1 calc R
C6 C 0.3551(2) 0.45047(14) 0.45933(19) 0.0196(4) Uani 1 1 d .
C7 C 0.2713(3) 0.46818(16) 0.3622(2) 0.0225(5) Uani 1 1 d .
H7A H 0.2751 0.4434 0.3030 0.027 Uiso 1 1 calc R
C8 C 0.1823(3) 0.52209(16) 0.3520(2) 0.0229(5) Uani 1 1 d .
C9 C 0.1856(3) 0.55797(16) 0.4424(2) 0.0227(5) Uani 1 1 d .
H9A H 0.1277 0.5958 0.4396 0.027 Uiso 1 1 calc R
C10 C 0.2733(2) 0.53840(15) 0.53625(19) 0.0202(4) Uani 1 1 d .
C11 C 0.3496(3) 0.57166(17) 0.8194(2) 0.0272(6) Uani 1 1 d .
H11A H 0.3978 0.5487 0.8821 0.033 Uiso 1 1 calc R
C12 C 0.3471(3) 0.54039(17) 0.7277(2) 0.0273(6) Uani 1 1 d .
H12A H 0.3928 0.4968 0.7282 0.033 Uiso 1 1 calc R
C13 C 0.2777(2) 0.57276(15) 0.6347(2) 0.0201(5) Uani 1 1 d .
C14 C 0.2134(3) 0.63665(16) 0.6393(2) 0.0243(5) Uani 1 1 d .
H14A H 0.1654 0.6610 0.5777 0.029 Uiso 1 1 calc R
C15 C 0.2198(3) 0.66455(16) 0.7339(2) 0.0239(5) Uani 1 1 d .
H15A H 0.1747 0.7080 0.7356 0.029 Uiso 1 1 calc R
C16 C 0.0832(3) 0.54152(17) 0.2490(2) 0.0262(5) Uani 1 1 d .
C17 C 0.0876(4) 0.4901(2) 0.1623(2) 0.0388(8) Uani 1 1 d .
H17A H 0.1668 0.4959 0.1521 0.058 Uiso 1 1 calc R
H17B H 0.0205 0.5027 0.0985 0.058 Uiso 1 1 calc R
H17C H 0.0783 0.4390 0.1810 0.058 Uiso 1 1 calc R
C18 C 0.1040(4) 0.62037(18) 0.2201(2) 0.0334(7) Uani 1 1 d .
H18A H 0.0996 0.6542 0.2739 0.050 Uiso 1 1 calc R
H18B H 0.0405 0.6334 0.1545 0.050 Uiso 1 1 calc R
H18C H 0.1854 0.6241 0.2135 0.050 Uiso 1 1 calc R
C19 C -0.0437(3) 0.5354(3) 0.2596(3) 0.0453(9) Uani 1 1 d .
H19A H -0.0555 0.4853 0.2808 0.068 Uiso 1 1 calc R
H19B H -0.1076 0.5466 0.1933 0.068 Uiso 1 1 calc R
H19C H -0.0493 0.5705 0.3116 0.068 Uiso 1 1 calc R
Cl1 Cl 0.38775(13) 0.17015(9) 0.62264(10) 0.0648(3) Uani 1 1 d .
Cl2 Cl 0.30078(14) 0.32047(9) 0.68928(9) 0.0654(3) Uani 1 1 d .
C100 C 0.2823(4) 0.2262(3) 0.5343(3) 0.0434(9) Uani 1 1 d .
C101 C 0.2435(4) 0.2899(3) 0.5637(3) 0.0415(9) Uani 1 1 d .
C102 C 0.1584(4) 0.3351(3) 0.4909(4) 0.0490(10) Uani 1 1 d .
H10A H 0.1309 0.3800 0.5108 0.059 Uiso 1 1 calc R
C103 C 0.1155(4) 0.3120(3) 0.3883(3) 0.0522(12) Uani 1 1 d .
H10B H 0.0579 0.3416 0.3375 0.063 Uiso 1 1 calc R
C104 C 0.1547(4) 0.2484(3) 0.3606(3) 0.0552(12) Uani 1 1 d .
H10C H 0.1243 0.2336 0.2904 0.066 Uiso 1 1 calc R
C105 C 0.2388(5) 0.2040(3) 0.4330(3) 0.0512(10) Uani 1 1 d .
H10D H 0.2659 0.1590 0.4129 0.061 Uiso 1 1 calc R

loop_
_atom_site_aniso_label
_atom_site_aniso_U_11
_atom_site_aniso_U_22
_atom_site_aniso_U_33
_atom_site_aniso_U_23
_atom_site_aniso_U_13
_atom_site_aniso_U_12
Zn1 0.02114(15) 0.02116(15) 0.01496(14) -0.00022(10) 0.00327(11) -0.00099(10)
I1 0.02078(10) 0.02793(11) 0.02366(10) 0.00466(6) 0.00450(7) -0.00094(6)
I2 0.03857(13) 0.03440(13) 0.02315(11) -0.01021(7) 0.00525(8) -0.00948(8)
N1 0.0208(10) 0.0238(10) 0.0185(10) -0.0006(8) 0.0042(8) 0.0000(8)
N2 0.0217(10) 0.0227(10) 0.0157(9) -0.0008(8) 0.0050(8) 0.0009(8)
N3 0.0230(10) 0.0226(10) 0.0155(9) -0.0006(8) 0.0032(8) 0.0038(8)
C1 0.0328(15) 0.0324(14) 0.0174(12) -0.0022(10) 0.0053(11) 0.0098(11)
C2 0.0335(15) 0.0340(14) 0.0148(11) -0.0007(10) 0.0045(10) 0.0111(12)
C3 0.0195(11) 0.0213(11) 0.0171(10) -0.0014(8) 0.0055(9) -0.0017(9)
C4 0.0276(13) 0.0255(12) 0.0183(11) -0.0055(9) 0.0022(10) 0.0007(10)
C5 0.0261(13) 0.0282(13) 0.0171(11) -0.0031(10) 0.0001(9) 0.0019(10)
C6 0.0199(11) 0.0213(11) 0.0165(10) -0.0012(8) 0.0049(9) -0.0004(9)
C7 0.0242(12) 0.0251(12) 0.0168(11) -0.0017(9) 0.0055(9) -0.0005(10)
C8 0.0232(12) 0.0243(12) 0.0186(11) 0.0002(9) 0.0040(9) -0.0008(9)
C9 0.0228(12) 0.0259(12) 0.0180(11) 0.0001(9) 0.0052(9) 0.0039(10)
C10 0.0217(11) 0.0221(11) 0.0158(10) -0.0012(8) 0.0054(9) 0.0004(9)
C11 0.0305(14) 0.0298(13) 0.0166(11) 0.0004(10) 0.0022(10) 0.0102(11)
C12 0.0307(14) 0.0291(13) 0.0173(11) 0.0004(10) 0.0023(10) 0.0128(11)
C13 0.0205(11) 0.0222(11) 0.0157(10) -0.0001(8) 0.0039(9) 0.0019(9)
C14 0.0303(13) 0.0244(12) 0.0164(11) 0.0032(9) 0.0059(10) 0.0078(10)
C15 0.0278(13) 0.0238(12) 0.0176(11) 0.0004(9) 0.0047(10) 0.0068(10)
C16 0.0257(13) 0.0308(14) 0.0171(11) 0.0015(10) 0.0011(10) 0.0016(10)
C17 0.047(2) 0.0383(17) 0.0199(13) -0.0065(12) -0.0023(13) 0.0017(15)
C18 0.0440(18) 0.0301(14) 0.0221(13) 0.0038(11) 0.0064(12) 0.0039(13)
C19 0.0228(15) 0.069(3) 0.0372(18) 0.0113(18) 0.0017(13) -0.0015(16)
Cl1 0.0608(7) 0.0843(9) 0.0462(6) 0.0260(6) 0.0148(5) 0.0174(6)
Cl2 0.0709(8) 0.0912(10) 0.0354(5) -0.0096(5) 0.0201(5) -0.0107(7)
C100 0.0328(17) 0.063(2) 0.0302(16) 0.0140(16) 0.0062(13) -0.0061(16)
C101 0.0319(17) 0.065(3) 0.0271(15) 0.0030(15) 0.0091(13) -0.0155(16)
C102 0.0330(18) 0.059(2) 0.055(2) 0.010(2) 0.0146(17) -0.0100(17)
C103 0.0282(17) 0.074(3) 0.044(2) 0.022(2) -0.0014(15) -0.0120(18)
C104 0.043(2) 0.079(3) 0.0314(18) 0.0062(19) -0.0024(16) -0.018(2)
C105 0.052(2) 0.062(3) 0.036(2) 0.0006(18) 0.0109(18) -0.010(2)

loop_
_atom_type_symbol
_atom_type_description
_atom_type_scat_dispersion_real
_atom_type_scat_dispersion_imag
_atom_type_scat_source
C C 0.0033 0.0016 'International Tables Vol C Tables 4.2.6.8 and 6.1.1.4'
H H 0.0000 0.0000 'International Tables Vol C Tables 4.2.6.8 and 6.1.1.4'
N N 0.0061 0.0033 'International Tables Vol C Tables 4.2.6.8 and 6.1.1.4'
Zn Zn 0.2839 1.4301 'International Tables Vol C Tables 4.2.6.8 and 6.1.1.4'
I I -0.4742 1.8119 'International Tables Vol C Tables 4.2.6.8 and 6.1.1.4'
Cl Cl 0.1484 0.1585 'International Tables Vol C Tables 4.2.6.8 and 6.1.1.4'

loop_
_geom_angle_atom_site_label_1
_geom_angle_atom_site_label_2
_geom_angle_atom_site_label_3
_geom_angle
_geom_angle_site_symmetry_1
_geom_angle_site_symmetry_3
N3 Zn1 N1 105.03(10) 2_646 .
N3 Zn1 I2 109.31(7) 2_646 .
N1 Zn1 I2 106.37(7) . .
N3 Zn1 I1 105.57(7) 2_646 .
N1 Zn1 I1 109.49(7) . .
I2 Zn1 I1 120.133(15) . .
C1 N1 C5 117.2(3) . .
C1 N1 Zn1 120.8(2) . .
C5 N1 Zn1 122.03(19) . .
C10 N2 C6 118.2(2) . .
C11 N3 C15 117.6(2) . .
C11 N3 Zn1 121.14(18) . 2_656
C15 N3 Zn1 121.17(18) . 2_656
N1 C1 C2 122.6(3) . .
N1 C1 H1A 118.7 . .
C2 C1 H1A 118.7 . .
C3 C2 C1 120.1(3) . .
C3 C2 H2A 119.9 . .
C1 C2 H2A 119.9 . .
C2 C3 C4 117.0(3) . .
C2 C3 C6 122.5(2) . .
C4 C3 C6 120.4(2) . .
C5 C4 C3 119.6(3) . .
C5 C4 H4A 120.2 . .
C3 C4 H4A 120.2 . .
N1 C5 C4 123.5(3) . .
N1 C5 H5A 118.3 . .
C4 C5 H5A 118.3 . .
N2 C6 C7 122.3(2) . .
N2 C6 C3 115.3(2) . .
C7 C6 C3 122.2(2) . .
C8 C7 C6 120.2(2) . .
C8 C7 H7A 119.9 . .
C6 C7 H7A 119.9 . .
C7 C8 C9 116.5(2) . .
C7 C8 C16 123.1(2) . .
C9 C8 C16 120.4(3) . .
C10 C9 C8 120.1(3) . .
C10 C9 H9A 119.9 . .
C8 C9 H9A 119.9 . .
N2 C10 C9 122.6(2) . .
N2 C10 C13 115.2(2) . .
C9 C10 C13 122.2(2) . .
N3 C11 C12 122.8(3) . .
N3 C11 H11A 118.6 . .
C12 C11 H11A 118.6 . .
C11 C12 C13 119.9(3) . .
C11 C12 H12A 120.0 . .
C13 C12 H12A 120.0 . .
C12 C13 C14 117.2(2) . .
C12 C13 C10 119.9(2) . .
C14 C13 C10 123.0(2) . .
C15 C14 C13 119.7(2) . .
C15 C14 H14A 120.2 . .
C13 C14 H14A 120.2 . .
N3 C15 C14 122.9(3) . .
N3 C15 H15A 118.6 . .
C14 C15 H15A 118.6 . .
C18 C16 C19 109.7(3) . .
C18 C16 C8 108.9(2) . .
C19 C16 C8 109.1(3) . .
C18 C16 C17 108.3(3) . .
C19 C16 C17 108.9(3) . .
C8 C16 C17 111.8(3) . .
C16 C17 H17A 109.5 . .
C16 C17 H17B 109.5 . .
H17A C17 H17B 109.5 . .
C16 C17 H17C 109.5 . .
H17A C17 H17C 109.5 . .
H17B C17 H17C 109.5 . .
C16 C18 H18A 109.5 . .
C16 C18 H18B 109.5 . .
H18A C18 H18B 109.5 . .
C16 C18 H18C 109.5 . .
H18A C18 H18C 109.5 . .
H18B C18 H18C 109.5 . .
C16 C19 H19A 109.5 . .
C16 C19 H19B 109.5 . .
H19A C19 H19B 109.5 . .
C16 C19 H19C 109.5 . .
H19A C19 H19C 109.5 . .
H19B C19 H19C 109.5 . .
C101 C100 C105 121.0(4) . .
C101 C100 Cl1 121.1(3) . .
C105 C100 Cl1 117.9(4) . .
C100 C101 C102 120.4(4) . .
C100 C101 Cl2 121.8(3) . .
C102 C101 Cl2 117.7(4) . .
C103 C102 C101 118.0(5) . .
C103 C102 H10A 121.0 . .
C101 C102 H10A 121.0 . .
C104 C103 C102 120.8(4) . .
C104 C103 H10B 119.6 . .
C102 C103 H10B 119.6 . .
C103 C104 C105 121.0(4) . .
C103 C104 H10C 119.5 . .
C105 C104 H10C 119.5 . .
C100 C105 C104 118.9(5) . .
C100 C105 H10D 120.6 . .
C104 C105 H10D 120.6 . .

loop_
_geom_bond_atom_site_label_1
_geom_bond_atom_site_label_2
_geom_bond_distance
_geom_bond_site_symmetry_2
Zn1 N3 2.053(2) 2_646
Zn1 N1 2.063(2) .
Zn1 I2 2.5501(4) .
Zn1 I1 2.5522(4) .
N1 C1 1.336(4) .
N1 C5 1.345(4) .
N2 C10 1.336(3) .
N2 C6 1.340(3) .
N3 C11 1.340(4) .
N3 C15 1.344(3) .
N3 Zn1 2.053(2) 2_656
C1 C2 1.388(4) .
C1 H1A 0.9500 .
C2 C3 1.382(4) .
C2 H2A 0.9500 .
C3 C4 1.392(4) .
C3 C6 1.487(4) .
C4 C5 1.372(4) .
C4 H4A 0.9500 .
C5 H5A 0.9500 .
C6 C7 1.395(4) .
C7 C8 1.393(4) .
C7 H7A 0.9500 .
C8 C9 1.399(4) .
C8 C16 1.530(4) .
C9 C10 1.390(4) .
C9 H9A 0.9500 .
C10 C13 1.484(4) .
C11 C12 1.382(4) .
C11 H11A 0.9500 .
C12 C13 1.391(4) .
C12 H12A 0.9500 .
C13 C14 1.391(4) .
C14 C15 1.382(4) .
C14 H14A 0.9500 .
C15 H15A 0.9500 .
C16 C18 1.528(5) .
C16 C19 1.530(5) .
C16 C17 1.535(5) .
C17 H17A 0.9800 .
C17 H17B 0.9800 .
C17 H17C 0.9800 .
C18 H18A 0.9800 .
C18 H18B 0.9800 .
C18 H18C 0.9800 .
C19 H19A 0.9800 .
C19 H19B 0.9800 .
C19 H19C 0.9800 .
Cl1 C100 1.728(4) .
Cl2 C101 1.724(4) .
C100 C101 1.354(7) .
C100 C105 1.377(6) .
C101 C102 1.404(6) .
C102 C103 1.397(7) .
C102 H10A 0.9500 .
C103 C104 1.345(8) .
C103 H10B 0.9500 .
C104 C105 1.388(7) .
C104 H10C 0.9500 .
C105 H10D 0.9500 .
